data_2204660
loop_
_publ_author_name
'Li-Rong Wen'
'Wei-Si Guo'
'Ming Li'
'Xue-Mei Li'
'Shu-Sheng Zhang'
'Ping-Kai Ouyang'
'Zi-Qin Ke'

_publ_section_title
;
 1-(4-Chlorophenyl)-3-(4-trifluoromethylbenzoylhydrazino)-2-propenone
;
_journal_issue 12
_journal_name_full 'Acta Crystallographica Section E'
_journal_page_first o2468
_journal_page_last o2470
_journal_paper_doi 10.1107/S1600536804030223
_journal_volume 60
_journal_year 2004
_chemical_formula_iupac 'C17 H12 Cl F3 N2 O2'
_chemical_formula_moiety 'C17 H12 Cl F3 N2 O2'
_chemical_formula_sum 'C17 H12 Cl F3 N2 O2'
_chemical_formula_weight 368.74
_chemical_name_systematic
;
1-(4-Chlorophenyl)3-(4-trifluoromethylbenzoylhydrazino)prop-2-en-1-one
;
_space_group_IT_number 2
_symmetry_cell_setting triclinic
_symmetry_space_group_name_Hall '-P 1'
_symmetry_space_group_name_H-M 'P -1'
_atom_sites_solution_hydrogens geom
_atom_sites_solution_primary direct
_atom_sites_solution_secondary difmap
_audit_creation_method SHELXL-97
_cell_angle_alpha 86.897(3)
_cell_angle_beta 88.293(3)
_cell_angle_gamma 72.739(3)
_cell_formula_units_Z 4
_cell_length_a 7.6851(14)
_cell_length_b 8.8523(16)
_cell_length_c 25.104(4)
_cell_measurement_reflns_used 8493
_cell_measurement_temperature 293(2)
_cell_measurement_theta_max 25.0
_cell_measurement_theta_min 0.81
_cell_volume 1628.4(5)
_computing_cell_refinement 'SAINT (Siemens, 1996)'
_computing_data_collection 'SMART (Siemens, 1996)'
_computing_data_reduction SAINT
_computing_molecular_graphics SHELXTL
_computing_publication_material
;
SHELXTL, PARST (Nardelli, 1995) and PLATON (Spek, 1990)
;
_computing_structure_refinement SHELXTL
_computing_structure_solution 'SHELXTL (Sheldrick, 1997)'
_diffrn_ambient_temperature 293(2)
_diffrn_detector_area_resol_mean 8.33
_diffrn_measured_fraction_theta_full 0.995
_diffrn_measured_fraction_theta_max 0.995
_diffrn_measurement_device_type 'Siemens SMART 1000 CCD area-detector'
_diffrn_measurement_method \w
_diffrn_radiation_monochromator graphite
_diffrn_radiation_source 'fine-focus sealed tube'
_diffrn_radiation_type MoK\a
_diffrn_radiation_wavelength 0.71073
_diffrn_reflns_av_R_equivalents 0.0209
_diffrn_reflns_av_sigmaI/netI 0.0466
_diffrn_reflns_limit_h_max 9
_diffrn_reflns_limit_h_min -4
_diffrn_reflns_limit_k_max 10
_diffrn_reflns_limit_k_min -10
_diffrn_reflns_limit_l_max 29
_diffrn_reflns_limit_l_min -29
_diffrn_reflns_number 8493
_diffrn_reflns_theta_full 25.00
_diffrn_reflns_theta_max 25.00
_diffrn_reflns_theta_min 0.81
_diffrn_standards_decay_% 0
_diffrn_standards_interval_count 0
_diffrn_standards_number 0
_exptl_absorpt_coefficient_mu 0.280
_exptl_absorpt_correction_T_max 0.9566
_exptl_absorpt_correction_T_min 0.9158
_exptl_absorpt_correction_type empirical
_exptl_absorpt_process_details '(SADABS; Sheldrick, 1996)'
_exptl_crystal_colour colorless
_exptl_crystal_density_diffrn 1.504
_exptl_crystal_density_method 'not measured'
_exptl_crystal_description colomn
_exptl_crystal_F_000 752
_exptl_crystal_size_max 0.32
_exptl_crystal_size_mid 0.24
_exptl_crystal_size_min 0.16
_refine_diff_density_max 0.280
_refine_diff_density_min -0.300
_refine_ls_extinction_method none
_refine_ls_goodness_of_fit_ref 1.090
_refine_ls_hydrogen_treatment constr
_refine_ls_matrix_type full
_refine_ls_number_parameters 494
_refine_ls_number_reflns 5711
_refine_ls_number_restraints 49
_refine_ls_restrained_S_all 1.110
_refine_ls_R_factor_all 0.1031
_refine_ls_R_factor_gt 0.0608
_refine_ls_shift/su_max 0.000
_refine_ls_shift/su_mean 0.000
_refine_ls_structure_factor_coef Fsqd
_refine_ls_weighting_details 'calc w = 1/[\s^2^(Fo^2^)+(0.0816P)^2^+0.8468P] where P = (Fo^2^+2Fc^2^)/3'
_refine_ls_weighting_scheme calc
_refine_ls_wR_factor_gt 0.1556
_refine_ls_wR_factor_ref 0.1890
_reflns_number_gt 3546
_reflns_number_total 5711
_reflns_threshold_expression I>2\s(I)
_cod_data_source_file cv6412.cif
_cod_data_source_block I
_cod_depositor_comments
;
The following automatic conversions were performed:
'_symmetry_cell_setting' value 'Triclinic' changed to 'triclinic'
according to '/home/saulius/struct/CIF-dictionaries/cif_core.dic'
dictionary named 'cif_core.dic' version 2.4.1 from 2010-06-29.

Automatic conversion script
Id: cif_fix_enum 1527 2010-12-29 10:47:43Z saulius 

The following automatic conversions were performed:

'_symmetry_cell_setting' value 'Triclinic' changed to 'triclinic'
according to /home/saulius/struct/CIF-dictionaries/cif_core.dic
dictionary named 'cif_core.dic' version 2.4.1 from 2010-06-29.

Automatic conversion script
Id: cif_fix_values 1715 2011-07-08 13:25:40Z adriana 
;
_cod_database_code 2204660

loop_
_symmetry_equiv_pos_as_xyz
'x, y, z'
'-x, -y, -z'

loop_
_atom_site_label
_atom_site_fract_x
_atom_site_fract_y
_atom_site_fract_z
_atom_site_U_iso_or_equiv
_atom_site_adp_type
_atom_site_calc_flag
_atom_site_refinement_flags
_atom_site_occupancy
_atom_site_disorder_assembly
_atom_site_disorder_group
_atom_site_type_symbol
Cl1 0.8424(2) 0.4699(2) 0.03928(7) 0.1271(7) Uani d . 1 . . Cl
Cl2 1.33450(17) 0.94732(16) 0.04182(5) 0.0848(4) Uani d . 1 . . Cl
C1 -0.2238(4) -0.0125(4) 0.33451(13) 0.0368(8) Uani d . 1 . . C
C2 -0.1729(5) -0.1187(4) 0.37820(15) 0.0518(10) Uani d . 1 . . C
H2 -0.0501 -0.1633 0.3859 0.062 Uiso calc R 1 . . H
C3 -0.3023(5) -0.1580(5) 0.40992(16) 0.0553(10) Uani d . 1 . . C
H3 -0.2670 -0.2291 0.4390 0.066 Uiso calc R 1 . . H
C4 -0.4843(5) -0.0929(4) 0.39900(15) 0.0459(9) Uani d . 1 A . C
C5 -0.5362(5) 0.0116(4) 0.35542(15) 0.0496(9) Uani d . 1 . . C
H5 -0.6590 0.0542 0.3475 0.060 Uiso calc R 1 . . H
C6 -0.4071(5) 0.0530(4) 0.32377(15) 0.0466(9) Uani d . 1 . . C
H6 -0.4430 0.1254 0.2950 0.056 Uiso calc R 1 . . H
C7 -0.0769(5) 0.0271(4) 0.30191(14) 0.0416(9) Uani d . 1 . . C
C8 -0.6226(5) -0.1357(5) 0.43422(16) 0.0606(11) Uani d D 1 . . C
C9 0.0364(5) 0.1953(4) 0.20086(15) 0.0503(10) Uani d . 1 . . C
H9 -0.0387 0.1436 0.1862 0.060 Uiso calc R 1 . . H
C10 0.1646(5) 0.2289(4) 0.16783(15) 0.0493(9) Uani d . 1 . . C
H10 0.1688 0.2035 0.1323 0.059 Uiso calc R 1 . . H
C11 0.2923(5) 0.3016(4) 0.18579(14) 0.0422(9) Uani d . 1 . . C
C12 0.4283(5) 0.3419(4) 0.14809(14) 0.0409(9) Uani d . 1 . . C
C13 0.5598(5) 0.4001(4) 0.16784(16) 0.0491(9) Uani d . 1 . . C
H13 0.5633 0.4118 0.2043 0.059 Uiso calc R 1 . . H
C14 0.6862(5) 0.4412(5) 0.13471(18) 0.0609(11) Uani d . 1 . . C
H14 0.7736 0.4813 0.1485 0.073 Uiso calc R 1 . . H
C15 0.6804(6) 0.4216(5) 0.08068(19) 0.0692(13) Uani d . 1 . . C
C16 0.5524(7) 0.3652(5) 0.05971(17) 0.0682(13) Uani d . 1 . . C
H16 0.5510 0.3528 0.0232 0.082 Uiso calc R 1 . . H
C17 0.4247(6) 0.3264(4) 0.09304(14) 0.0543(10) Uani d . 1 . . C
H17 0.3354 0.2896 0.0788 0.065 Uiso calc R 1 . . H
C18 0.3010(4) 0.4821(4) 0.34887(13) 0.0346(8) Uani d . 1 . . C
C19 0.3547(5) 0.3948(4) 0.39604(14) 0.0453(9) Uani d . 1 . . C
H19 0.4757 0.3678 0.4063 0.054 Uiso calc R 1 . . H
C20 0.2293(5) 0.3477(4) 0.42781(15) 0.0501(10) Uani d . 1 . . C
H20 0.2659 0.2903 0.4597 0.060 Uiso calc R 1 . . H
C21 0.0508(5) 0.3850(4) 0.41271(14) 0.0438(9) Uani d . 1 . . C
C22 -0.0037(5) 0.4712(4) 0.36513(14) 0.0458(9) Uani d . 1 . . C
H22 -0.1242 0.4957 0.3545 0.055 Uiso calc R 1 . . H
C23 0.1214(4) 0.5205(4) 0.33367(14) 0.0415(8) Uani d . 1 . . C
H23 0.0845 0.5799 0.3021 0.050 Uiso calc R 1 . . H
C24 0.4430(4) 0.5277(4) 0.31598(13) 0.0365(8) Uani d . 1 . . C
C25 -0.0863(5) 0.3332(5) 0.44644(16) 0.0567(11) Uani d D 1 . . C
C26 0.4689(5) 0.8397(4) 0.22702(15) 0.0494(10) Uani d . 1 . . C
H26 0.3497 0.9057 0.2286 0.059 Uiso calc R 1 . . H
C27 0.5978(5) 0.8821(4) 0.19227(15) 0.0494(10) Uani d . 1 . . C
H27 0.5585 0.9744 0.1708 0.059 Uiso calc R 1 . . H
C28 0.7752(5) 0.7951(4) 0.18878(14) 0.0418(8) Uani d . 1 . . C
C29 0.9104(5) 0.8319(4) 0.15144(14) 0.0418(8) Uani d . 1 . . C
C30 1.0932(5) 0.7445(5) 0.15475(17) 0.0572(11) Uani d . 1 . . C
H30 1.1291 0.6622 0.1805 0.069 Uiso calc R 1 . . H
C31 1.2219(5) 0.7779(5) 0.12061(18) 0.0640(12) Uani d . 1 . . C
H31 1.3435 0.7179 0.1230 0.077 Uiso calc R 1 . . H
C32 1.1693(6) 0.9006(5) 0.08293(16) 0.0535(10) Uani d . 1 . . C
C33 0.9908(6) 0.9873(5) 0.07811(16) 0.0595(11) Uani d . 1 . . C
H33 0.9564 1.0687 0.0520 0.071 Uiso calc R 1 . . H
C34 0.8622(5) 0.9535(5) 0.11205(15) 0.0554(10) Uani d . 1 . . C
H34 0.7407 1.0130 0.1087 0.067 Uiso calc R 1 . . H
F1 -0.643(2) -0.067(2) 0.4786(4) 0.103(6) Uani d PD 0.53(3) A 1 F
F2 -0.581(2) -0.2885(7) 0.4471(9) 0.136(10) Uani d PD 0.53(3) A 1 F
F3 -0.7844(14) -0.096(3) 0.4139(5) 0.140(11) Uani d PD 0.53(3) A 1 F
F1' -0.5669(19) -0.184(3) 0.4831(4) 0.124(11) Uani d PD 0.47(3) A 2 F
F2' -0.7740(17) -0.0195(10) 0.4400(9) 0.122(11) Uani d PD 0.47(3) A 2 F
F3' -0.679(2) -0.2470(19) 0.4159(5) 0.093(6) Uani d PD 0.47(3) A 2 F
F4 -0.0272(4) 0.2748(4) 0.49371(11) 0.1149(13) Uani d D 1 . . F
F5 -0.2376(4) 0.4504(3) 0.45445(13) 0.1033(11) Uani d D 1 . . F
F6 -0.1437(4) 0.2259(3) 0.42392(12) 0.0973(10) Uani d D 1 . . F
N1 -0.1192(4) 0.1771(3) 0.28163(13) 0.0482(8) Uani d D 1 . . N
H1A -0.217(3) 0.248(3) 0.2910(14) 0.057(11) Uiso d D 1 . . H
N2 0.0078(4) 0.2283(4) 0.25126(14) 0.0479(8) Uani d D 1 . . N
H2A 0.084(3) 0.271(3) 0.2636(12) 0.033(10) Uiso d D 1 . . H
N3 0.3889(4) 0.6672(3) 0.28807(12) 0.0420(7) Uani d D 1 . . N
H3A 0.278(2) 0.727(3) 0.2904(14) 0.049(11) Uiso d D 1 . . H
N4 0.5151(4) 0.7119(3) 0.25614(12) 0.0433(7) Uani d D 1 . . N
H4A 0.6294(18) 0.663(4) 0.2530(14) 0.052 Uiso d D 1 . . H
O1 0.0703(3) -0.0689(3) 0.29300(11) 0.0624(8) Uani d . 1 . . O
O2 0.2971(4) 0.3320(4) 0.23354(11) 0.0649(8) Uani d . 1 . . O
O3 0.6024(3) 0.4438(3) 0.31433(10) 0.0473(6) Uani d . 1 . . O
O4 0.8406(3) 0.6641(3) 0.21963(11) 0.0581(8) Uani d . 1 . . O

loop_
_atom_site_aniso_label
_atom_site_aniso_U_11
_atom_site_aniso_U_22
_atom_site_aniso_U_33
_atom_site_aniso_U_12
_atom_site_aniso_U_13
_atom_site_aniso_U_23
Cl1 0.0928(11) 0.1763(17) 0.1190(13) -0.0622(11) 0.0407(9) 0.0392(12)
Cl2 0.0827(9) 0.1040(10) 0.0805(8) -0.0496(8) 0.0396(7) -0.0141(7)
C1 0.0314(18) 0.0316(17) 0.046(2) -0.0080(15) 0.0059(15) -0.0050(15)
C2 0.034(2) 0.049(2) 0.066(3) -0.0052(17) 0.0034(18) 0.0092(19)
C3 0.048(2) 0.058(2) 0.058(2) -0.017(2) 0.0031(19) 0.0116(19)
C4 0.043(2) 0.047(2) 0.052(2) -0.0204(18) 0.0081(17) -0.0066(17)
C5 0.0307(19) 0.052(2) 0.068(3) -0.0147(17) 0.0013(17) -0.0027(19)
C6 0.035(2) 0.045(2) 0.059(2) -0.0123(17) -0.0001(17) 0.0073(17)
C7 0.0326(19) 0.0384(18) 0.049(2) -0.0044(16) 0.0069(16) -0.0019(16)
C8 0.054(3) 0.069(3) 0.069(3) -0.033(2) 0.015(2) -0.008(2)
C9 0.044(2) 0.049(2) 0.060(3) -0.0168(18) 0.0025(18) -0.0007(18)
C10 0.051(2) 0.058(2) 0.044(2) -0.023(2) 0.0047(17) -0.0036(17)
C11 0.040(2) 0.0387(19) 0.041(2) -0.0028(16) 0.0050(16) 0.0024(16)
C12 0.0374(19) 0.0320(17) 0.049(2) -0.0046(16) 0.0071(16) 0.0006(15)
C13 0.045(2) 0.048(2) 0.054(2) -0.0148(18) 0.0056(18) -0.0010(17)
C14 0.042(2) 0.059(2) 0.084(3) -0.020(2) 0.004(2) 0.008(2)
C15 0.052(3) 0.075(3) 0.077(3) -0.019(2) 0.024(2) 0.019(2)
C16 0.082(3) 0.077(3) 0.049(3) -0.031(3) 0.019(2) 0.001(2)
C17 0.066(3) 0.059(2) 0.044(2) -0.029(2) 0.0062(19) 0.0003(18)
C18 0.0279(17) 0.0318(17) 0.0434(19) -0.0075(14) 0.0031(14) -0.0041(14)
C19 0.0315(19) 0.052(2) 0.053(2) -0.0136(17) -0.0018(16) 0.0013(17)
C20 0.046(2) 0.059(2) 0.046(2) -0.0188(19) -0.0017(17) 0.0063(18)
C21 0.038(2) 0.050(2) 0.046(2) -0.0177(17) 0.0056(16) -0.0071(17)
C22 0.0299(19) 0.053(2) 0.056(2) -0.0155(17) 0.0009(16) -0.0062(18)
C23 0.0340(19) 0.0440(19) 0.045(2) -0.0101(16) 0.0014(15) 0.0015(16)
C24 0.0312(18) 0.0325(17) 0.046(2) -0.0091(15) 0.0048(15) -0.0077(15)
C25 0.053(3) 0.063(3) 0.061(3) -0.028(2) 0.013(2) -0.002(2)
C26 0.035(2) 0.041(2) 0.065(2) -0.0011(16) 0.0101(17) 0.0036(18)
C27 0.040(2) 0.0389(19) 0.062(2) -0.0039(17) 0.0110(18) 0.0106(17)
C28 0.041(2) 0.0357(18) 0.050(2) -0.0138(16) 0.0035(16) -0.0006(16)
C29 0.039(2) 0.0392(18) 0.049(2) -0.0146(16) 0.0039(16) -0.0053(16)
C30 0.044(2) 0.052(2) 0.071(3) -0.0100(19) 0.0105(19) 0.004(2)
C31 0.040(2) 0.062(3) 0.088(3) -0.012(2) 0.019(2) -0.006(2)
C32 0.053(2) 0.060(2) 0.054(2) -0.027(2) 0.0185(19) -0.0132(19)
C33 0.061(3) 0.065(3) 0.052(2) -0.021(2) 0.008(2) 0.009(2)
C34 0.044(2) 0.062(2) 0.057(2) -0.013(2) 0.0055(18) 0.007(2)
F1 0.121(13) 0.144(9) 0.075(7) -0.086(9) 0.058(7) -0.045(6)
F2 0.130(11) 0.067(5) 0.21(2) -0.047(5) 0.089(13) 0.011(7)
F3 0.079(9) 0.27(3) 0.108(8) -0.115(15) -0.001(5) 0.033(10)
F1' 0.094(9) 0.24(3) 0.065(6) -0.092(13) 0.000(5) 0.041(10)
F2' 0.070(11) 0.064(5) 0.22(2) -0.006(5) 0.086(14) -0.002(7)
F3' 0.125(12) 0.092(10) 0.096(8) -0.083(9) 0.041(7) -0.033(6)
F4 0.084(2) 0.203(4) 0.0725(19) -0.075(2) 0.0001(15) 0.049(2)
F5 0.0704(18) 0.092(2) 0.141(3) -0.0208(16) 0.0594(18) -0.0047(18)
F6 0.103(2) 0.101(2) 0.117(2) -0.0751(19) 0.0314(18) -0.0192(18)
N1 0.0321(17) 0.0346(16) 0.071(2) -0.0026(14) 0.0191(15) 0.0052(15)
N2 0.0403(18) 0.0466(18) 0.060(2) -0.0195(15) 0.0138(15) -0.0013(15)
N3 0.0271(16) 0.0348(15) 0.0580(19) -0.0020(13) 0.0117(13) 0.0034(13)
N4 0.0297(15) 0.0382(16) 0.0595(19) -0.0077(13) 0.0106(14) 0.0010(14)
O1 0.0393(15) 0.0442(14) 0.088(2) 0.0068(12) 0.0230(14) 0.0100(14)
O2 0.0651(18) 0.096(2) 0.0465(17) -0.0431(17) 0.0137(13) -0.0143(15)
O3 0.0264(13) 0.0410(13) 0.0690(17) -0.0028(11) 0.0075(11) 0.0016(12)
O4 0.0398(15) 0.0520(15) 0.0740(18) -0.0049(12) 0.0039(13) 0.0195(14)

loop_
_atom_type_symbol
_atom_type_description
_atom_type_scat_dispersion_real
_atom_type_scat_dispersion_imag
_atom_type_scat_source
C C 0.0033 0.0016 'International Tables Vol C Tables 4.2.6.8 and 6.1.1.4'
H H 0.0000 0.0000 'International Tables Vol C Tables 4.2.6.8 and 6.1.1.4'
N N 0.0061 0.0033 'International Tables Vol C Tables 4.2.6.8 and 6.1.1.4'
O O 0.0106 0.0060 'International Tables Vol C Tables 4.2.6.8 and 6.1.1.4'
F F 0.0171 0.0103 'International Tables Vol C Tables 4.2.6.8 and 6.1.1.4'
Cl Cl 0.1484 0.1585 'International Tables Vol C Tables 4.2.6.8 and 6.1.1.4'

loop_
_geom_angle_atom_site_label_1
_geom_angle_atom_site_label_2
_geom_angle_atom_site_label_3
_geom_angle
C6 C1 C2 119.0(3)
C6 C1 C7 123.1(3)
C2 C1 C7 117.9(3)
C3 C2 C1 120.4(3)
C3 C2 H2 119.8
C1 C2 H2 119.8
C2 C3 C4 120.4(3)
C2 C3 H3 119.8
C4 C3 H3 119.8
C3 C4 C5 119.6(3)
C3 C4 C8 119.6(3)
C5 C4 C8 120.8(3)
C6 C5 C4 120.3(3)
C6 C5 H5 119.8
C4 C5 H5 119.8
C5 C6 C1 120.2(3)
C5 C6 H6 119.9
C1 C6 H6 119.9
O1 C7 N1 121.7(3)
O1 C7 C1 123.2(3)
N1 C7 C1 115.1(3)
F1 C8 F3 105.3(7)
F1 C8 F3' 134.4(6)
F3 C8 F3' 62.0(6)
F1 C8 F2' 64.1(6)
F3 C8 F2' 44.5(6)
F3' C8 F2' 103.0(6)
F1 C8 F1' 46.4(6)
F3 C8 F1' 131.0(6)
F3' C8 F1' 106.3(7)
F2' C8 F1' 105.2(7)
F1 C8 F2 105.6(7)
F3 C8 F2 106.2(7)
F3' C8 F2 48.6(6)
F2' C8 F2 131.7(6)
F1' C8 F2 62.1(6)
F1 C8 C4 112.0(5)
F3 C8 C4 113.8(5)
F3' C8 C4 113.1(5)
F2' C8 C4 114.0(5)
F1' C8 C4 114.3(5)
F2 C8 C4 113.3(5)
N2 C9 C10 126.6(4)
N2 C9 H9 116.7
C10 C9 H9 116.7
C9 C10 C11 122.2(4)
C9 C10 H10 118.9
C11 C10 H10 118.9
O2 C11 C10 121.3(3)
O2 C11 C12 117.7(3)
C10 C11 C12 121.0(3)
C13 C12 C17 118.3(3)
C13 C12 C11 119.2(3)
C17 C12 C11 122.4(4)
C14 C13 C12 121.5(4)
C14 C13 H13 119.3
C12 C13 H13 119.3
C13 C14 C15 118.6(4)
C13 C14 H14 120.7
C15 C14 H14 120.7
C16 C15 C14 121.7(4)
C16 C15 Cl1 119.9(4)
C14 C15 Cl1 118.5(4)
C15 C16 C17 119.4(4)
C15 C16 H16 120.3
C17 C16 H16 120.3
C16 C17 C12 120.6(4)
C16 C17 H17 119.7
C12 C17 H17 119.7
C23 C18 C19 119.6(3)
C23 C18 C24 122.8(3)
C19 C18 C24 117.6(3)
C20 C19 C18 120.1(3)
C20 C19 H19 119.9
C18 C19 H19 119.9
C21 C20 C19 120.5(3)
C21 C20 H20 119.7
C19 C20 H20 119.7
C20 C21 C22 119.7(3)
C20 C21 C25 121.1(3)
C22 C21 C25 119.2(3)
C23 C22 C21 119.8(3)
C23 C22 H22 120.1
C21 C22 H22 120.1
C18 C23 C22 120.3(3)
C18 C23 H23 119.8
C22 C23 H23 119.8
O3 C24 N3 121.2(3)
O3 C24 C18 122.4(3)
N3 C24 C18 116.5(3)
F4 C25 F6 107.2(4)
F4 C25 F5 106.2(4)
F6 C25 F5 103.9(3)
F4 C25 C21 113.7(3)
F6 C25 C21 112.6(3)
F5 C25 C21 112.5(3)
N4 C26 C27 120.6(3)
N4 C26 H26 119.7
C27 C26 H26 119.7
C28 C27 C26 123.4(3)
C28 C27 H27 118.3
C26 C27 H27 118.3
O4 C28 C27 121.0(3)
O4 C28 C29 114.3(3)
C27 C28 C29 124.8(3)
C30 C29 C34 117.6(3)
C30 C29 C28 120.2(3)
C34 C29 C28 122.2(3)
C31 C30 C29 121.1(4)
C31 C30 H30 119.4
C29 C30 H30 119.4
C32 C31 C30 119.5(4)
C32 C31 H31 120.2
C30 C31 H31 120.2
C33 C32 C31 120.9(3)
C33 C32 Cl2 119.9(3)
C31 C32 Cl2 119.2(3)
C32 C33 C34 119.6(4)
C32 C33 H33 120.2
C34 C33 H33 120.2
C33 C34 C29 121.3(4)
C33 C34 H34 119.3
C29 C34 H34 119.3
C7 N1 N2 120.3(3)
C7 N1 H1A 122(2)
N2 N1 H1A 117(2)
C9 N2 N1 120.8(4)
C9 N2 H2A 114(2)
N1 N2 H2A 125(2)
C24 N3 N4 118.3(3)
C24 N3 H3A 120(2)
N4 N3 H3A 121(2)
C26 N4 N3 120.7(3)
C26 N4 H4A 112(2)
N3 N4 H4A 127(2)

loop_
_geom_bond_atom_site_label_1
_geom_bond_atom_site_label_2
_geom_bond_distance
_geom_bond_publ_flag
Cl1 C15 1.733(4) yes
Cl2 C32 1.742(4) yes
C1 C6 1.383(5) ?
C1 C2 1.391(5) ?
C1 C7 1.488(4) ?
C2 C3 1.368(5) ?
C2 H2 0.9300 ?
C3 C4 1.375(5) ?
C3 H3 0.9300 ?
C4 C5 1.382(5) ?
C4 C8 1.484(5) ?
C5 C6 1.374(5) ?
C5 H5 0.9300 ?
C6 H6 0.9300 ?
C7 O1 1.220(4) ?
C7 N1 1.345(4) ?
C8 F1 1.280(7) yes
C8 F3 1.300(7) yes
C8 F3' 1.300(7) yes
C8 F2' 1.315(7) yes
C8 F1' 1.319(7) yes
C8 F2 1.319(7) yes
C9 N2 1.312(5) ?
C9 C10 1.359(5) ?
C9 H9 0.9300 ?
C10 C11 1.418(5) ?
C10 H10 0.9300 ?
C11 O2 1.247(4) ?
C11 C12 1.497(5) ?
C12 C13 1.378(5) ?
C12 C17 1.398(5) ?
C13 C14 1.377(5) ?
C13 H13 0.9300 ?
C14 C15 1.380(6) ?
C14 H14 0.9300 ?
C15 C16 1.358(7) ?
C16 C17 1.379(5) ?
C16 H16 0.9300 ?
C17 H17 0.9300 ?
C18 C23 1.380(5) ?
C18 C19 1.383(5) ?
C18 C24 1.486(4) ?
C19 C20 1.376(5) ?
C19 H19 0.9300 ?
C20 C21 1.373(5) ?
C20 H20 0.9300 ?
C21 C22 1.388(5) ?
C21 C25 1.493(5) ?
C22 C23 1.381(5) ?
C22 H22 0.9300 ?
C23 H23 0.9300 ?
C24 O3 1.231(4) ?
C24 N3 1.345(4) ?
C25 F4 1.307(4) yes
C25 F6 1.318(4) yes
C25 F5 1.327(4) yes
C26 N4 1.276(4) ?
C26 C27 1.420(5) ?
C26 H26 0.9300 ?
C27 C28 1.355(5) ?
C27 H27 0.9300 ?
C28 O4 1.333(4) ?
C28 C29 1.474(5) ?
C29 C30 1.390(5) ?
C29 C34 1.394(5) ?
C30 C31 1.377(5) ?
C30 H30 0.9300 ?
C31 C32 1.374(6) ?
C31 H31 0.9300 ?
C32 C33 1.364(6) ?
C33 C34 1.375(5) ?
C33 H33 0.9300 ?
C34 H34 0.9300 ?
N1 N2 1.385(4) yes
N1 H1A 0.862(10) ?
N2 H2A 0.857(10) ?
N3 N4 1.374(4) yes
N3 H3A 0.864(10) ?
N4 H4A 0.860(10) ?

loop_
_geom_hbond_atom_site_label_D
_geom_hbond_atom_site_label_H
_geom_hbond_atom_site_label_A
_geom_hbond_site_symmetry_A
_geom_hbond_distance_DH
_geom_hbond_distance_HA
_geom_hbond_distance_DA
_geom_hbond_angle_DHA
_geom_hbond_publ_flag
N1 H1A O3 1_455 0.86(3) 1.98(3) 2.817(4) 165(2) yes
N2 H2A O2 1_555 0.86(3) 1.99(3) 2.663(5) 135(3) yes
N3 H3A O1 1_565 0.86(2) 2.03(2) 2.844(4) 158(2) yes
N4 H4A O4 1_555 0.86(2) 1.81(2) 2.560(4) 145(3) yes
C2 H2 F3 1_655 0.93 2.42 3.2180(10) 142 yes
C22 H22 O3 1_455 0.93 2.53 3.398(5) 156 yes
C9 H9 Cg2 1_445 0.93 2.99 3.69 132 no
C31 H31 Cg1 1_655 0.93 2.95 3.68 137 no

loop_
_geom_torsion_atom_site_label_1
_geom_torsion_atom_site_label_2
_geom_torsion_atom_site_label_3
_geom_torsion_atom_site_label_4
_geom_torsion
C6 C1 C2 C3 0.2(6)
C7 C1 C2 C3 179.2(4)
C1 C2 C3 C4 0.0(6)
C2 C3 C4 C5 0.5(6)
C2 C3 C4 C8 -179.3(4)
C3 C4 C5 C6 -1.3(6)
C8 C4 C5 C6 178.6(4)
C4 C5 C6 C1 1.5(6)
C2 C1 C6 C5 -1.0(6)
C7 C1 C6 C5 -180.0(3)
C6 C1 C7 O1 -144.8(4)
C2 C1 C7 O1 36.2(5)
C6 C1 C7 N1 33.8(5)
C2 C1 C7 N1 -145.2(3)
C3 C4 C8 F1 75.2(11)
C5 C4 C8 F1 -104.7(11)
C3 C4 C8 F3 -165.6(13)
C5 C4 C8 F3 14.6(14)
C3 C4 C8 F3' -97.3(12)
C5 C4 C8 F3' 82.8(12)
C3 C4 C8 F2' 145.5(13)
C5 C4 C8 F2' -34.4(14)
C3 C4 C8 F1' 24.5(15)
C5 C4 C8 F1' -155.4(14)
C3 C4 C8 F2 -44.1(14)
C5 C4 C8 F2 136.0(14)
N2 C9 C10 C11 2.6(6)
C9 C10 C11 O2 3.0(5)
C9 C10 C11 C12 -178.1(3)
O2 C11 C12 C13 4.4(5)
C10 C11 C12 C13 -174.6(3)
O2 C11 C12 C17 -174.0(3)
C10 C11 C12 C17 7.0(5)
C17 C12 C13 C14 -0.5(5)
C11 C12 C13 C14 -179.0(3)
C12 C13 C14 C15 -0.6(6)
C13 C14 C15 C16 0.8(6)
C13 C14 C15 Cl1 -178.8(3)
C14 C15 C16 C17 0.1(7)
Cl1 C15 C16 C17 179.7(3)
C15 C16 C17 C12 -1.2(6)
C13 C12 C17 C16 1.4(5)
C11 C12 C17 C16 179.9(4)
C23 C18 C19 C20 -0.6(5)
C24 C18 C19 C20 -179.2(3)
C18 C19 C20 C21 0.9(6)
C19 C20 C21 C22 -0.2(6)
C19 C20 C21 C25 179.3(4)
C20 C21 C22 C23 -0.8(6)
C25 C21 C22 C23 179.7(3)
C19 C18 C23 C22 -0.5(5)
C24 C18 C23 C22 178.2(3)
C21 C22 C23 C18 1.1(5)
C23 C18 C24 O3 -146.4(3)
C19 C18 C24 O3 32.2(5)
C23 C18 C24 N3 34.1(5)
C19 C18 C24 N3 -147.3(3)
C20 C21 C25 F4 10.5(6)
C22 C21 C25 F4 -170.0(4)
C20 C21 C25 F6 -111.7(4)
C22 C21 C25 F6 67.8(5)
C20 C21 C25 F5 131.3(4)
C22 C21 C25 F5 -49.2(5)
N4 C26 C27 C28 -2.0(6)
C26 C27 C28 O4 -1.9(6)
C26 C27 C28 C29 177.1(4)
O4 C28 C29 C30 -7.6(5)
C27 C28 C29 C30 173.3(4)
O4 C28 C29 C34 172.5(3)
C27 C28 C29 C34 -6.5(6)
C34 C29 C30 C31 0.5(6)
C28 C29 C30 C31 -179.4(4)
C29 C30 C31 C32 0.6(7)
C30 C31 C32 C33 -1.5(7)
C30 C31 C32 Cl2 177.3(3)
C31 C32 C33 C34 1.2(6)
Cl2 C32 C33 C34 -177.5(3)
C32 C33 C34 C29 -0.1(7)
C30 C29 C34 C33 -0.8(6)
C28 C29 C34 C33 179.1(4)
O1 C7 N1 N2 -2.3(6)
C1 C7 N1 N2 179.1(3)
C10 C9 N2 N1 -175.3(3)
C7 N1 N2 C9 79.9(5)
O3 C24 N3 N4 2.0(5)
C18 C24 N3 N4 -178.5(3)
C27 C26 N4 N3 -177.2(4)
C24 N3 N4 C26 176.8(3)
